data_4132870
loop_
_publ_author_name
'Li, Yuantao'
'Handke, Marcel'
'Chen, Yu-Sheng'
'Shtukenberg, Alexander G.'
'Hu, Chunhua T.'
'Ward, Michael D.'

_publ_section_title
;
 Guest Exchange through Facilitated Transport in a Seemingly Impenetrable
 Hydrogen-Bonded Framework.
;
_journal_issue 40
_journal_name_full 'Journal of the American Chemical Society'
_journal_page_first 12915
_journal_page_last 12921
_journal_paper_doi 10.1021/jacs.8b07065
_journal_volume 140
_journal_year 2018
_chemical_formula_sum 'C51.97 H68.53 F2.13 N9 O11.54 S3'
_chemical_formula_weight 1140.57
_space_group_crystal_system monoclinic
_space_group_IT_number 4
_space_group_name_Hall 'P 2yb'
_space_group_name_H-M_alt 'P 1 21 1'
_atom_sites_solution_hydrogens geom
_audit_creation_method SHELXL-2018/3
_cell_angle_alpha 90
_cell_angle_beta 119.054(8)
_cell_angle_gamma 90
_cell_formula_units_Z 2
_cell_length_a 23.56(2)
_cell_length_b 7.427(7)
_cell_length_c 24.06(2)
_cell_measurement_reflns_used 3077
_cell_measurement_temperature 100(2)
_cell_measurement_theta_max 19.76
_cell_measurement_theta_min 2.57
_cell_volume 3680(6)
_computing_cell_refinement 'Bruker SAINT'
_computing_data_collection 'Bruker APEX2'
_computing_data_reduction 'Bruker SAINT'
_computing_structure_refinement 'SHELXL-2018/3 (Sheldrick, 2018)'
_computing_structure_solution 'SHELXT (Sheldrick 2014)'
_diffrn_ambient_temperature 100(2)
_diffrn_measured_fraction_theta_full 0.996
_diffrn_measured_fraction_theta_max 0.996
_diffrn_measurement_device_type 'Bruker APEX-II CCD'
_diffrn_measurement_method '\w scans'
_diffrn_radiation_monochromator graphite
_diffrn_radiation_source 'sealed tube'
_diffrn_radiation_type MoK\a
_diffrn_radiation_wavelength 0.71073
_diffrn_reflns_av_R_equivalents 0.0789
_diffrn_reflns_av_unetI/netI 0.1056
_diffrn_reflns_Laue_measured_fraction_full 0.996
_diffrn_reflns_Laue_measured_fraction_max 0.996
_diffrn_reflns_limit_h_max 23
_diffrn_reflns_limit_h_min -23
_diffrn_reflns_limit_k_max 7
_diffrn_reflns_limit_k_min -7
_diffrn_reflns_limit_l_max 24
_diffrn_reflns_limit_l_min -24
_diffrn_reflns_number 21174
_diffrn_reflns_point_group_measured_fraction_full 0.993
_diffrn_reflns_point_group_measured_fraction_max 0.993
_diffrn_reflns_theta_full 20.845
_diffrn_reflns_theta_max 20.845
_diffrn_reflns_theta_min 1.687
_exptl_absorpt_coefficient_mu 0.157
_exptl_absorpt_correction_T_max 0.7446
_exptl_absorpt_correction_T_min 0.6318
_exptl_absorpt_correction_type multi-scan
_exptl_absorpt_process_details SADABS
_exptl_crystal_colour colourless
_exptl_crystal_density_diffrn 1.029
_exptl_crystal_description needle
_exptl_crystal_F_000 1206
_exptl_crystal_size_max 0.440
_exptl_crystal_size_mid 0.090
_exptl_crystal_size_min 0.076
_refine_diff_density_max 0.714
_refine_diff_density_min -0.557
_refine_diff_density_rms 0.118
_refine_ls_abs_structure_details
;
 Flack x determined using 1662 quotients [(I+)-(I-)]/[(I+)+(I-)]
 (Parsons, Flack and Wagner, Acta Cryst. B69 (2013) 249-259).
;
_refine_ls_abs_structure_Flack 0.09(11)
_refine_ls_extinction_method none
_refine_ls_goodness_of_fit_ref 1.669
_refine_ls_hydrogen_treatment constr
_refine_ls_matrix_type full
_refine_ls_number_parameters 495
_refine_ls_number_reflns 7701
_refine_ls_number_restraints 347
_refine_ls_restrained_S_all 1.675
_refine_ls_R_factor_all 0.1860
_refine_ls_R_factor_gt 0.1634
_refine_ls_shift/su_max 0.001
_refine_ls_shift/su_mean 0.000
_refine_ls_structure_factor_coef Fsqd
_refine_ls_weighting_details 'w=1/[\s^2^(Fo^2^)+(0.2000P)^2^] where P=(Fo^2^+2Fc^2^)/3'
_refine_ls_weighting_scheme calc
_refine_ls_wR_factor_gt 0.4232
_refine_ls_wR_factor_ref 0.4395
_reflns_Friedel_coverage 0.812
_reflns_Friedel_fraction_full 0.990
_reflns_Friedel_fraction_max 0.990
_reflns_number_gt 5854
_reflns_number_total 7701
_reflns_threshold_expression 'I > 2\s(I)'
_cod_data_source_file ja8b07065_si_002.cif
_cod_data_source_block 1-8min
_cod_original_sg_symbol_H-M 'P 21'
_cod_database_code 4132870
_shelx_shelxl_version_number 2018/3
_shelx_space_group_comment
;
The symmetry employed for this shelxl refinement is uniquely defined
by the following loop, which should always be used as a source of
symmetry information in preference to the above space-group names.
They are only intended as comments.
;
_shelx_estimated_absorpt_t_min 0.934
_shelx_estimated_absorpt_t_max 0.988

loop_
_space_group_symop_operation_xyz
'x, y, z'
'-x, y+1/2, -z'

loop_
_atom_site_label
_atom_site_type_symbol
_atom_site_fract_x
_atom_site_fract_y
_atom_site_fract_z
_atom_site_U_iso_or_equiv
_atom_site_adp_type
_atom_site_occupancy
_atom_site_site_symmetry_order
_atom_site_calc_flag
_atom_site_refinement_flags_posn
_atom_site_refinement_flags_adp
_atom_site_refinement_flags_occupancy
_atom_site_disorder_assembly
_atom_site_disorder_group
S1 S 0.1353(4) 0.5841(18) 0.3189(3) 0.073(2) Uani 1 1 d . . . . .
S2 S 0.6948(4) 0.5789(18) 0.8252(4) 0.076(2) Uani 1 1 d . . . . .
S3 S 0.1756(3) 0.5822(18) 0.8689(3) 0.0657(18) Uani 1 1 d . U . . .
O1 O 0.0992(11) 0.436(3) 0.3034(10) 0.074(3) Uani 1 1 d . . . . .
O2 O 0.1763(9) 0.592(3) 0.2912(8) 0.074(3) Uani 1 1 d . . . . .
O3 O 0.0924(11) 0.753(3) 0.3042(10) 0.074(3) Uani 1 1 d . . . . .
O4 O 0.7124(10) 0.427(3) 0.8042(9) 0.069(3) Uani 1 1 d . U . . .
O5 O 0.7167(8) 0.581(3) 0.8927(8) 0.069(3) Uani 1 1 d . . . . .
O6 O 0.7064(10) 0.754(3) 0.7961(9) 0.069(3) Uani 1 1 d . . . . .
O7 O 0.1993(10) 0.428(3) 0.9110(8) 0.063(2) Uani 1 1 d . U . . .
O8 O 0.1117(8) 0.588(3) 0.8289(7) 0.063(2) Uani 1 1 d . . . . .
O9 O 0.2045(10) 0.755(3) 0.9070(8) 0.063(2) Uani 1 1 d . . . . .
C1 C 0.2971(6) 0.546(3) 0.6040(4) 0.061(3) Uani 1 1 d DG U . . .
C2 C 0.3645(6) 0.548(3) 0.6322(6) 0.061(3) Uani 1 1 d G . . . .
H2 H 0.384885 0.548245 0.606556 0.074 Uiso 1 1 calc R U . . .
C3 C 0.4019(4) 0.550(3) 0.6981(6) 0.061(3) Uani 1 1 d DG . . . .
C4 C 0.3720(6) 0.549(3) 0.7357(4) 0.061(3) Uani 1 1 d G . . . .
H4 H 0.397605 0.550163 0.780717 0.074 Uiso 1 1 calc R U . . .
C5 C 0.3047(6) 0.547(3) 0.7074(6) 0.061(3) Uani 1 1 d DG . . . .
C6 C 0.2672(4) 0.545(3) 0.6415(6) 0.061(3) Uani 1 1 d G . . . .
H6 H 0.221191 0.543589 0.622199 0.074 Uiso 1 1 calc R U . . .
C7 C 0.2561(7) 0.549(3) 0.5324(5) 0.058(3) Uani 1 1 d DG . . . .
C8 C 0.1983(7) 0.645(3) 0.5067(6) 0.058(3) Uani 1 1 d G . . . .
H8 H 0.184683 0.700164 0.533861 0.070 Uiso 1 1 calc R U . . .
C9 C 0.1604(6) 0.661(3) 0.4411(6) 0.058(3) Uani 1 1 d G . . . .
H9 H 0.120882 0.726698 0.423457 0.070 Uiso 1 1 calc R U . . .
C10 C 0.1803(7) 0.580(3) 0.4013(5) 0.058(3) Uani 1 1 d G . . . .
C11 C 0.2381(7) 0.484(3) 0.4271(6) 0.058(3) Uani 1 1 d G . . . .
H11 H 0.251757 0.428793 0.399853 0.070 Uiso 1 1 calc R U . . .
C12 C 0.2760(6) 0.468(3) 0.4926(6) 0.058(3) Uani 1 1 d G . . . .
H12 H 0.315560 0.402259 0.510257 0.070 Uiso 1 1 calc R U . . .
C13 C 0.4747(5) 0.554(3) 0.7282(7) 0.062(3) Uani 1 1 d DG . . . .
C14 C 0.5052(6) 0.649(3) 0.7004(6) 0.062(3) Uani 1 1 d G . . . .
H14 H 0.480031 0.706740 0.660573 0.074 Uiso 1 1 calc R U . . .
C15 C 0.5726(6) 0.659(3) 0.7307(7) 0.062(3) Uani 1 1 d G . . . .
H15 H 0.593436 0.723359 0.711590 0.074 Uiso 1 1 calc R U . . .
C16 C 0.6094(5) 0.574(3) 0.7889(7) 0.062(3) Uani 1 1 d G . . . .
C17 C 0.5789(6) 0.479(3) 0.8168(6) 0.062(3) Uani 1 1 d G . . . .
H17 H 0.604116 0.420598 0.856530 0.074 Uiso 1 1 calc R U . . .
C18 C 0.5116(6) 0.469(3) 0.7864(7) 0.062(3) Uani 1 1 d G . . . .
H18 H 0.490711 0.403978 0.805514 0.074 Uiso 1 1 calc R U . . .
C19 C 0.2732(7) 0.560(3) 0.7482(7) 0.061(3) Uani 1 1 d DG U . . .
C20 C 0.3037(6) 0.648(3) 0.8065(7) 0.061(3) Uani 1 1 d G . . . .
H20 H 0.344518 0.704368 0.820260 0.073 Uiso 1 1 calc R U . . .
C21 C 0.2744(7) 0.653(3) 0.8446(6) 0.061(3) Uani 1 1 d G . . . .
H21 H 0.295273 0.713427 0.884447 0.073 Uiso 1 1 calc R U . . .
C22 C 0.2147(7) 0.570(3) 0.8245(6) 0.061(3) Uani 1 1 d G . . . .
C23 C 0.1842(6) 0.482(3) 0.7662(7) 0.061(3) Uani 1 1 d G . . . .
H23 H 0.143388 0.425408 0.752482 0.073 Uiso 1 1 calc R U . . .
C24 C 0.2135(7) 0.477(3) 0.7281(6) 0.061(3) Uani 1 1 d G . . . .
H24 H 0.192632 0.416348 0.688295 0.073 Uiso 1 1 calc R U . . .
N1 N 0.1515(10) 0.092(4) 0.2956(9) 0.065(3) Uani 1 1 d . U . . .
H1A H 0.142540 0.193578 0.308509 0.078 Uiso 1 1 calc R U . . .
H1B H 0.137292 -0.010796 0.302420 0.078 Uiso 1 1 calc R U . . .
N2 N 0.2062(12) 0.237(3) 0.2565(12) 0.065(3) Uani 1 1 d . . . . .
H2A H 0.197504 0.339437 0.269221 0.078 Uiso 1 1 calc R U . . .
H2B H 0.229394 0.236996 0.236760 0.078 Uiso 1 1 calc R U . . .
N3 N 0.2045(12) -0.071(3) 0.2531(12) 0.065(3) Uani 1 1 d . . . . .
H3A H 0.231223 -0.074687 0.237366 0.078 Uiso 1 1 calc R U . . .
H3B H 0.189475 -0.171249 0.260498 0.078 Uiso 1 1 calc R U . . .
C25 C 0.1860(12) 0.094(4) 0.2663(12) 0.065(3) Uani 1 1 d . . . . .
N4 N 0.7243(11) 0.088(4) 0.8657(9) 0.078(3) Uani 1 1 d . U . . .
H4A H 0.712982 0.186276 0.842241 0.094 Uiso 1 1 calc R U . . .
H4B H 0.720774 -0.017703 0.847950 0.094 Uiso 1 1 calc R U . . .
N5 N 0.7532(14) 0.236(3) 0.9562(12) 0.078(3) Uani 1 1 d . . . . .
H5A H 0.743025 0.340918 0.936399 0.094 Uiso 1 1 calc R U . . .
H5B H 0.768399 0.231918 0.997554 0.094 Uiso 1 1 calc R U . . .
N6 N 0.7580(14) -0.068(3) 0.9577(12) 0.078(3) Uani 1 1 d . . . . .
H6A H 0.770441 -0.073193 0.998538 0.094 Uiso 1 1 calc R U . . .
H6B H 0.752948 -0.168489 0.936144 0.094 Uiso 1 1 calc R U . . .
C26 C 0.7462(15) 0.100(4) 0.9266(12) 0.078(3) Uani 1 1 d . . . . .
N7 N 0.1329(11) 0.090(4) 0.8522(10) 0.076(3) Uani 1 1 d . U . . .
H7A H 0.153904 0.193357 0.864237 0.091 Uiso 1 1 calc R U . . .
H7B H 0.153574 -0.011516 0.867765 0.091 Uiso 1 1 calc R U . . .
N8 N 0.0450(13) 0.232(3) 0.7916(12) 0.076(3) Uani 1 1 d . . . . .
H8A H 0.069537 0.328864 0.806023 0.091 Uiso 1 1 calc R U . . .
H8B H 0.003433 0.243314 0.763916 0.091 Uiso 1 1 calc R U . . .
N9 N 0.0349(13) -0.073(3) 0.7847(12) 0.076(3) Uani 1 1 d . . . . .
H9A H -0.005656 -0.072021 0.753889 0.091 Uiso 1 1 calc R U . . .
H9B H 0.054805 -0.175973 0.800104 0.091 Uiso 1 1 calc R U . . .
C27 C 0.0676(14) 0.089(5) 0.8091(13) 0.076(3) Uani 1 1 d . . . . .
O10 O -0.0929(10) -0.008(3) 0.4296(10) 0.075(7) Uani 0.87(3) 1 d D U P A 1
C28 C -0.0640(8) 0.125(3) 0.4259(10) 0.041(7) Uani 0.87(3) 1 d D U P A 1
C29 C -0.0887(12) 0.293(3) 0.3914(13) 0.060(8) Uani 0.87(3) 1 d D U P A 1
H29 H -0.133574 0.316369 0.376016 0.072 Uiso 0.87(3) 1 calc R U P A 1
C30 C -0.0561(10) 0.419(3) 0.3788(13) 0.063(9) Uani 0.87(3) 1 d D U P A 1
C31 C 0.0139(11) 0.393(3) 0.3997(15) 0.075(10) Uani 0.87(3) 1 d D U P A 1
H31A H 0.039623 0.468535 0.437684 0.090 Uiso 0.87(3) 1 calc R U P A 1
H31B H 0.022537 0.436347 0.365557 0.090 Uiso 0.87(3) 1 calc R U P A 1
C32 C 0.0378(9) 0.197(3) 0.4157(9) 0.050(7) Uani 0.87(3) 1 d D U P A 1
C33 C 0.0085(8) 0.124(4) 0.4559(10) 0.057(8) Uani 0.87(3) 1 d D U P A 1
H33A H 0.023670 -0.001515 0.467988 0.068 Uiso 0.87(3) 1 calc R U P A 1
H33B H 0.026227 0.195277 0.495615 0.068 Uiso 0.87(3) 1 calc R U P A 1
C34 C -0.0879(13) 0.588(4) 0.3437(12) 0.070(8) Uani 0.87(3) 1 d D U P A 1
H34A H -0.056786 0.687501 0.360274 0.105 Uiso 0.87(3) 1 calc R U P A 1
H34B H -0.125435 0.615396 0.349431 0.105 Uiso 0.87(3) 1 calc R U P A 1
H34C H -0.102382 0.571615 0.298325 0.105 Uiso 0.87(3) 1 calc R U P A 1
C35 C 0.1106(10) 0.189(4) 0.4556(13) 0.072(9) Uani 0.87(3) 1 d D U P A 1
H35A H 0.124644 0.063047 0.463049 0.109 Uiso 0.87(3) 1 calc R U P A 1
H35B H 0.124022 0.248787 0.496466 0.109 Uiso 0.87(3) 1 calc R U P A 1
H35C H 0.130564 0.250208 0.433297 0.109 Uiso 0.87(3) 1 calc R U P A 1
C36 C 0.0168(16) 0.078(5) 0.3566(12) 0.089(10) Uani 0.87(3) 1 d D U P A 1
H36A H 0.012815 -0.047164 0.367222 0.133 Uiso 0.87(3) 1 calc R U P A 1
H36B H 0.049382 0.085311 0.342515 0.133 Uiso 0.87(3) 1 calc R U P A 1
H36C H -0.025189 0.119676 0.322438 0.133 Uiso 0.87(3) 1 calc R U P A 1
O11 O 0.4385(15) 0.498(4) 0.5308(12) 0.116(11) Uani 0.88(3) 1 d D . P B 1
C37 C 0.423(2) 0.616(5) 0.4881(17) 0.116(15) Uani 0.88(3) 1 d D U P B 1
C38 C 0.391(2) 0.791(5) 0.4809(19) 0.124(16) Uani 0.88(3) 1 d D U P B 1
H38 H 0.374505 0.814644 0.509389 0.149 Uiso 0.88(3) 1 calc R U P B 1
C39 C 0.3817(16) 0.920(4) 0.4393(14) 0.077(9) Uani 0.88(3) 1 d D U P B 1
C40 C 0.3986(17) 0.892(4) 0.3876(15) 0.083(9) Uani 0.88(3) 1 d D U P B 1
H40A H 0.437264 0.965443 0.397035 0.100 Uiso 0.88(3) 1 calc R U P B 1
H40B H 0.362253 0.936090 0.347158 0.100 Uiso 0.88(3) 1 calc R U P B 1
C41 C 0.4127(14) 0.697(4) 0.3784(12) 0.085(10) Uani 0.88(3) 1 d D U P B 1
C42 C 0.4499(16) 0.607(5) 0.4431(13) 0.103(12) Uani 0.88(3) 1 d D U P B 1
H42A H 0.455087 0.478353 0.435927 0.123 Uiso 0.88(3) 1 calc R U P B 1
H42B H 0.493928 0.660503 0.464901 0.123 Uiso 0.88(3) 1 calc R U P B 1
C43 C 0.3473(19) 1.096(5) 0.4325(18) 0.113(13) Uani 0.88(3) 1 d D U P B 1
H43A H 0.368310 1.191063 0.420549 0.170 Uiso 0.88(3) 1 calc R U P B 1
H43B H 0.349300 1.127623 0.472960 0.170 Uiso 0.88(3) 1 calc R U P B 1
H43C H 0.301778 1.085072 0.399397 0.170 Uiso 0.88(3) 1 calc R U P B 1
C44 C 0.4508(19) 0.682(6) 0.3430(18) 0.118(15) Uani 0.88(3) 1 d D U P B 1
H44A H 0.468695 0.560625 0.347971 0.177 Uiso 0.88(3) 1 calc R U P B 1
H44B H 0.486347 0.770084 0.360261 0.177 Uiso 0.88(3) 1 calc R U P B 1
H44C H 0.422092 0.707131 0.297746 0.177 Uiso 0.88(3) 1 calc R U P B 1
C45 C 0.3523(16) 0.580(6) 0.3368(18) 0.120(11) Uani 0.88(3) 1 d D U P B 1
H45A H 0.366087 0.457406 0.334064 0.180 Uiso 0.88(3) 1 calc R U P B 1
H45B H 0.328700 0.632014 0.294039 0.180 Uiso 0.88(3) 1 calc R U P B 1
H45C H 0.323871 0.576893 0.355915 0.180 Uiso 0.88(3) 1 calc R U P B 1
O12 O 0.5265(12) -0.011(4) 1.0922(12) 0.090(9) Uani 0.79(3) 1 d D U P C 1
C46 C 0.4910(17) 0.119(5) 1.0626(14) 0.098(14) Uani 0.79(3) 1 d D U P C 1
C47 C 0.477(2) 0.280(5) 1.0895(18) 0.115(16) Uani 0.79(3) 1 d D U P C 1
H47 H 0.497241 0.286364 1.134582 0.138 Uiso 0.79(3) 1 calc R U P C 1
C48 C 0.4398(18) 0.418(5) 1.0574(15) 0.098(14) Uani 0.79(3) 1 d D U P C 1
C49 C 0.3909(17) 0.392(4) 0.9892(14) 0.083(10) Uani 0.79(3) 1 d D U P C 1
H49A H 0.403948 0.465306 0.962988 0.100 Uiso 0.79(3) 1 calc R U P C 1
H49B H 0.348586 0.438424 0.982334 0.100 Uiso 0.79(3) 1 calc R U P C 1
C50 C 0.3813(13) 0.197(4) 0.9653(12) 0.074(9) Uani 0.79(3) 1 d D U P C 1
C51 C 0.4463(15) 0.102(6) 0.9928(14) 0.121(16) Uani 0.79(3) 1 d D U P C 1
H51A H 0.437804 -0.028158 0.982718 0.145 Uiso 0.79(3) 1 calc R U P C 1
H51B H 0.469361 0.146665 0.970393 0.145 Uiso 0.79(3) 1 calc R U P C 1
C52 C 0.428(2) 0.575(6) 1.0902(18) 0.113(14) Uani 0.79(3) 1 d D U P C 1
H52A H 0.451760 0.680906 1.087290 0.169 Uiso 0.79(3) 1 calc R U P C 1
H52B H 0.444067 0.545508 1.134956 0.169 Uiso 0.79(3) 1 calc R U P C 1
H52C H 0.381784 0.602001 1.069591 0.169 Uiso 0.79(3) 1 calc R U P C 1
C53 C 0.349(2) 0.187(6) 0.8934(13) 0.105(15) Uani 0.79(3) 1 d D U P C 1
H53A H 0.355421 0.065830 0.880812 0.157 Uiso 0.79(3) 1 calc R U P C 1
H53B H 0.368618 0.276002 0.877741 0.157 Uiso 0.79(3) 1 calc R U P C 1
H53C H 0.302582 0.210831 0.875042 0.157 Uiso 0.79(3) 1 calc R U P C 1
C54 C 0.3383(15) 0.086(6) 0.9850(16) 0.085(11) Uani 0.79(3) 1 d D U P C 1
H54A H 0.356092 -0.035770 0.997085 0.127 Uiso 0.79(3) 1 calc R U P C 1
H54B H 0.293998 0.079352 0.949225 0.127 Uiso 0.79(3) 1 calc R U P C 1
H54C H 0.337572 0.144161 1.021260 0.127 Uiso 0.79(3) 1 calc R U P C 1
F1 F 0.732(2) 0.541(3) 0.4612(11) 0.092(9) Uani 0.36(2) 1 d D U P D 1
F2 F 0.604(2) 0.5422(15) 0.4034(18) 0.092(9) Uani 0.36(2) 1 d D . P D 1
F3 F 0.5321(11) 0.542(3) 0.265(2) 0.092(9) Uani 0.36(2) 1 d D . P D 1
F4 F 0.592(2) 0.542(4) 0.2023(11) 0.092(9) Uani 0.36(2) 1 d D . P D 1
F5 F 0.7373(18) 0.540(5) 0.272(2) 0.092(9) Uani 0.36(2) 1 d D . P D 1
F6 F 0.7967(11) 0.540(4) 0.398(2) 0.092(9) Uani 0.36(2) 1 d D . P D 1
C1F C 0.6977(15) 0.5415(18) 0.3974(9) 0.054(8) Uani 0.36(2) 1 d DG U P D 1
C2F C 0.6302(15) 0.5419(11) 0.3649(15) 0.054(8) Uani 0.36(2) 1 d DG . P D 1
C3F C 0.5970(10) 0.542(2) 0.2988(15) 0.054(8) Uani 0.36(2) 1 d DG . P D 1
C4F C 0.6312(15) 0.541(3) 0.2653(9) 0.054(8) Uani 0.36(2) 1 d DG . P D 1
C5F C 0.6987(15) 0.541(3) 0.2978(15) 0.054(8) Uani 0.36(2) 1 d DG . P D 1
C6F C 0.7319(10) 0.541(3) 0.3639(15) 0.054(8) Uani 0.36(2) 1 d DG . P D 1

loop_
_atom_site_aniso_label
_atom_site_aniso_U_11
_atom_site_aniso_U_22
_atom_site_aniso_U_33
_atom_site_aniso_U_23
_atom_site_aniso_U_13
_atom_site_aniso_U_12
S1 0.119(6) 0.023(3) 0.092(5) 0.007(4) 0.065(5) -0.004(4)
S2 0.115(6) 0.021(3) 0.104(5) 0.004(4) 0.063(5) 0.010(4)
S3 0.080(3) 0.046(3) 0.062(3) -0.002(3) 0.027(3) 0.003(3)
O1 0.131(9) 0.038(5) 0.081(7) 0.009(6) 0.073(7) 0.009(7)
O2 0.131(9) 0.038(5) 0.081(7) 0.009(6) 0.073(7) 0.009(7)
O3 0.131(9) 0.038(5) 0.081(7) 0.009(6) 0.073(7) 0.009(7)
O4 0.089(5) 0.053(5) 0.079(5) -0.014(5) 0.051(4) -0.004(5)
O5 0.089(5) 0.053(5) 0.079(5) -0.014(5) 0.051(4) -0.004(5)
O6 0.089(5) 0.053(5) 0.079(5) -0.014(5) 0.051(4) -0.004(5)
O7 0.097(6) 0.030(4) 0.056(5) -0.005(5) 0.034(4) 0.009(5)
O8 0.097(6) 0.030(4) 0.056(5) -0.005(5) 0.034(4) 0.009(5)
O9 0.097(6) 0.030(4) 0.056(5) -0.005(5) 0.034(4) 0.009(5)
C1 0.077(5) 0.045(5) 0.062(5) -0.003(4) 0.034(4) -0.004(5)
C2 0.077(5) 0.045(5) 0.062(5) -0.003(4) 0.034(4) -0.004(5)
C3 0.077(5) 0.045(5) 0.062(5) -0.003(4) 0.034(4) -0.004(5)
C4 0.077(5) 0.045(5) 0.062(5) -0.003(4) 0.034(4) -0.004(5)
C5 0.077(5) 0.045(5) 0.062(5) -0.003(4) 0.034(4) -0.004(5)
C6 0.077(5) 0.045(5) 0.062(5) -0.003(4) 0.034(4) -0.004(5)
C7 0.051(6) 0.038(5) 0.066(6) 0.006(5) 0.013(5) 0.003(5)
C8 0.051(6) 0.038(5) 0.066(6) 0.006(5) 0.013(5) 0.003(5)
C9 0.051(6) 0.038(5) 0.066(6) 0.006(5) 0.013(5) 0.003(5)
C10 0.051(6) 0.038(5) 0.066(6) 0.006(5) 0.013(5) 0.003(5)
C11 0.051(6) 0.038(5) 0.066(6) 0.006(5) 0.013(5) 0.003(5)
C12 0.051(6) 0.038(5) 0.066(6) 0.006(5) 0.013(5) 0.003(5)
C13 0.070(6) 0.062(7) 0.048(6) 0.021(5) 0.025(5) 0.014(6)
C14 0.070(6) 0.062(7) 0.048(6) 0.021(5) 0.025(5) 0.014(6)
C15 0.070(6) 0.062(7) 0.048(6) 0.021(5) 0.025(5) 0.014(6)
C16 0.070(6) 0.062(7) 0.048(6) 0.021(5) 0.025(5) 0.014(6)
C17 0.070(6) 0.062(7) 0.048(6) 0.021(5) 0.025(5) 0.014(6)
C18 0.070(6) 0.062(7) 0.048(6) 0.021(5) 0.025(5) 0.014(6)
C19 0.074(5) 0.050(5) 0.049(4) -0.002(4) 0.022(4) 0.003(4)
C20 0.074(5) 0.050(5) 0.049(4) -0.002(4) 0.022(4) 0.003(4)
C21 0.074(5) 0.050(5) 0.049(4) -0.002(4) 0.022(4) 0.003(4)
C22 0.074(5) 0.050(5) 0.049(4) -0.002(4) 0.022(4) 0.003(4)
C23 0.074(5) 0.050(5) 0.049(4) -0.002(4) 0.022(4) 0.003(4)
C24 0.074(5) 0.050(5) 0.049(4) -0.002(4) 0.022(4) 0.003(4)
N1 0.085(7) 0.037(5) 0.086(7) 0.000(6) 0.052(5) -0.004(6)
N2 0.085(7) 0.037(5) 0.086(7) 0.000(6) 0.052(5) -0.004(6)
N3 0.085(7) 0.037(5) 0.086(7) 0.000(6) 0.052(5) -0.004(6)
C25 0.085(7) 0.037(5) 0.086(7) 0.000(6) 0.052(5) -0.004(6)
N4 0.131(8) 0.039(5) 0.057(6) -0.019(6) 0.040(6) -0.007(7)
N5 0.131(8) 0.039(5) 0.057(6) -0.019(6) 0.040(6) -0.007(7)
N6 0.131(8) 0.039(5) 0.057(6) -0.019(6) 0.040(6) -0.007(7)
C26 0.131(8) 0.039(5) 0.057(6) -0.019(6) 0.040(6) -0.007(7)
N7 0.092(7) 0.042(5) 0.082(7) -0.017(7) 0.034(6) 0.011(7)
N8 0.092(7) 0.042(5) 0.082(7) -0.017(7) 0.034(6) 0.011(7)
N9 0.092(7) 0.042(5) 0.082(7) -0.017(7) 0.034(6) 0.011(7)
C27 0.092(7) 0.042(5) 0.082(7) -0.017(7) 0.034(6) 0.011(7)
O10 0.062(11) 0.073(11) 0.078(12) 0.016(9) 0.024(9) -0.007(9)
C28 0.039(9) 0.038(9) 0.042(9) 0.003(6) 0.018(6) 0.000(6)
C29 0.061(10) 0.057(10) 0.060(10) 0.002(6) 0.027(7) 0.002(6)
C30 0.060(10) 0.062(10) 0.063(10) -0.002(7) 0.027(7) 0.005(7)
C31 0.076(11) 0.077(12) 0.072(11) 0.004(7) 0.036(8) 0.001(7)
C32 0.052(10) 0.045(9) 0.050(9) -0.003(6) 0.021(7) -0.002(6)
C33 0.056(10) 0.058(10) 0.051(10) 0.002(6) 0.023(7) 0.003(6)
C34 0.074(13) 0.066(13) 0.062(12) 0.004(12) 0.027(10) -0.008(12)
C35 0.081(14) 0.061(13) 0.072(14) -0.005(11) 0.034(11) -0.003(11)
C36 0.098(15) 0.086(15) 0.081(14) -0.004(12) 0.042(11) -0.004(12)
O11 0.17(3) 0.11(2) 0.10(2) -0.017(16) 0.09(2) -0.050(19)
C37 0.114(16) 0.118(16) 0.116(16) -0.002(7) 0.057(9) 0.001(7)
C38 0.125(17) 0.124(17) 0.124(17) 0.001(7) 0.061(10) -0.002(7)
C39 0.075(11) 0.075(11) 0.077(10) 0.000(6) 0.034(7) 0.000(6)
C40 0.085(11) 0.084(12) 0.083(10) 0.001(6) 0.042(8) 0.002(6)
C41 0.089(11) 0.085(11) 0.085(11) -0.001(7) 0.045(7) 0.007(6)
C42 0.106(13) 0.101(14) 0.102(13) -0.001(7) 0.052(8) -0.003(7)
C43 0.113(17) 0.098(17) 0.112(17) 0.007(13) 0.041(12) 0.003(13)
C44 0.123(19) 0.113(19) 0.115(19) -0.004(13) 0.055(13) 0.009(13)
C45 0.105(13) 0.114(15) 0.125(15) -0.008(12) 0.043(9) -0.013(11)
O12 0.083(13) 0.088(13) 0.092(14) 0.006(10) 0.036(10) -0.001(10)
C46 0.098(15) 0.097(15) 0.095(15) -0.003(7) 0.045(9) 0.001(7)
C47 0.116(17) 0.113(17) 0.114(17) 0.001(7) 0.055(10) -0.001(7)
C48 0.096(15) 0.098(15) 0.100(15) -0.002(7) 0.047(9) 0.000(7)
C49 0.083(12) 0.082(10) 0.084(12) -0.003(6) 0.040(7) -0.001(6)
C50 0.070(11) 0.078(10) 0.075(11) 0.002(6) 0.035(7) 0.002(6)
C51 0.119(17) 0.121(17) 0.121(17) 0.002(7) 0.057(10) -0.001(7)
C52 0.102(18) 0.108(18) 0.114(18) 0.003(13) 0.041(13) 0.007(13)
C53 0.108(19) 0.104(19) 0.099(19) -0.003(13) 0.047(13) -0.003(13)
C54 0.085(15) 0.086(16) 0.080(15) -0.006(13) 0.036(11) 0.011(13)
F1 0.082(12) 0.079(13) 0.094(12) -0.012(9) 0.025(8) -0.001(8)
F2 0.082(12) 0.079(13) 0.094(12) -0.012(9) 0.025(8) -0.001(8)
F3 0.082(12) 0.079(13) 0.094(12) -0.012(9) 0.025(8) -0.001(8)
F4 0.082(12) 0.079(13) 0.094(12) -0.012(9) 0.025(8) -0.001(8)
F5 0.082(12) 0.079(13) 0.094(12) -0.012(9) 0.025(8) -0.001(8)
F6 0.082(12) 0.079(13) 0.094(12) -0.012(9) 0.025(8) -0.001(8)
C1F 0.059(10) 0.043(10) 0.048(9) 0.001(6) 0.018(7) -0.003(6)
C2F 0.059(10) 0.043(10) 0.048(9) 0.001(6) 0.018(7) -0.003(6)
C3F 0.059(10) 0.043(10) 0.048(9) 0.001(6) 0.018(7) -0.003(6)
C4F 0.059(10) 0.043(10) 0.048(9) 0.001(6) 0.018(7) -0.003(6)
C5F 0.059(10) 0.043(10) 0.048(9) 0.001(6) 0.018(7) -0.003(6)
C6F 0.059(10) 0.043(10) 0.048(9) 0.001(6) 0.018(7) -0.003(6)

loop_
_atom_type_symbol
_atom_type_description
_atom_type_scat_dispersion_real
_atom_type_scat_dispersion_imag
_atom_type_scat_source
C C 0.0033 0.0016 'International Tables Vol C Tables 4.2.6.8 and 6.1.1.4'
H H 0.0000 0.0000 'International Tables Vol C Tables 4.2.6.8 and 6.1.1.4'
N N 0.0061 0.0033 'International Tables Vol C Tables 4.2.6.8 and 6.1.1.4'
O O 0.0106 0.0060 'International Tables Vol C Tables 4.2.6.8 and 6.1.1.4'
S S 0.1246 0.1234 'International Tables Vol C Tables 4.2.6.8 and 6.1.1.4'
F F 0.0171 0.0103 'International Tables Vol C Tables 4.2.6.8 and 6.1.1.4'

loop_
_geom_angle_atom_site_label_1
_geom_angle_atom_site_label_2
_geom_angle_atom_site_label_3
_geom_angle
O1 S1 O2 113.2(12)
O1 S1 O3 110.6(11)
O2 S1 O3 112.3(11)
O1 S1 C10 105.0(11)
O2 S1 C10 111.1(10)
O3 S1 C10 104.1(10)
O4 S2 O5 114.4(13)
O4 S2 O6 111.5(10)
O5 S2 O6 116.8(12)
O4 S2 C16 105.9(12)
O5 S2 C16 104.8(9)
O6 S2 C16 101.7(10)
O8 S3 O7 116.6(12)
O8 S3 O9 114.7(11)
O7 S3 O9 109.6(9)
O8 S3 C22 108.1(9)
O7 S3 C22 104.7(10)
O9 S3 C22 101.5(10)
C2 C1 C6 120.0
C2 C1 C7 120.3(11)
C6 C1 C7 119.7(11)
C3 C2 C1 120.0
C3 C2 H2 120.0
C1 C2 H2 120.0
C2 C3 C4 120.0
C2 C3 C13 119.6(11)
C4 C3 C13 120.4(11)
C3 C4 C5 120.0
C3 C4 H4 120.0
C5 C4 H4 120.0
C6 C5 C4 120.0
C6 C5 C19 120.5(11)
C4 C5 C19 119.4(11)
C5 C6 C1 120.0
C5 C6 H6 120.0
C1 C6 H6 120.0
C8 C7 C12 120.0
C8 C7 C1 117.5(11)
C12 C7 C1 122.4(11)
C9 C8 C7 120.0
C9 C8 H8 120.0
C7 C8 H8 120.0
C10 C9 C8 120.0
C10 C9 H9 120.0
C8 C9 H9 120.0
C9 C10 C11 120.0
C9 C10 S1 123.8(9)
C11 C10 S1 116.1(9)
C12 C11 C10 120.0
C12 C11 H11 120.0
C10 C11 H11 120.0
C11 C12 C7 120.0
C11 C12 H12 120.0
C7 C12 H12 120.0
C14 C13 C18 120.0
C14 C13 C3 120.9(10)
C18 C13 C3 119.0(10)
C15 C14 C13 120.0
C15 C14 H14 120.0
C13 C14 H14 120.0
C14 C15 C16 120.0
C14 C15 H15 120.0
C16 C15 H15 120.0
C17 C16 C15 120.0
C17 C16 S2 120.4(8)
C15 C16 S2 119.6(8)
C18 C17 C16 120.0
C18 C17 H17 120.0
C16 C17 H17 120.0
C17 C18 C13 120.0
C17 C18 H18 120.0
C13 C18 H18 120.0
C20 C19 C24 120.0
C20 C19 C5 121.0(11)
C24 C19 C5 119.0(11)
C19 C20 C21 120.0
C19 C20 H20 120.0
C21 C20 H20 120.0
C20 C21 C22 120.0
C20 C21 H21 120.0
C22 C21 H21 120.0
C23 C22 C21 120.0
C23 C22 S3 118.7(9)
C21 C22 S3 121.2(9)
C24 C23 C22 120.0
C24 C23 H23 120.0
C22 C23 H23 120.0
C23 C24 C19 120.0
C23 C24 H24 120.0
C19 C24 H24 120.0
C25 N1 H1A 120.0
C25 N1 H1B 120.0
H1A N1 H1B 120.0
C25 N2 H2A 120.0
C25 N2 H2B 120.0
H2A N2 H2B 120.0
C25 N3 H3A 120.0
C25 N3 H3B 120.0
H3A N3 H3B 120.0
N2 C25 N1 121(3)
N2 C25 N3 121(2)
N1 C25 N3 118(2)
C26 N4 H4A 120.0
C26 N4 H4B 120.0
H4A N4 H4B 120.0
C26 N5 H5A 120.0
C26 N5 H5B 120.0
H5A N5 H5B 120.0
C26 N6 H6A 120.0
C26 N6 H6B 120.0
H6A N6 H6B 120.0
N5 C26 N4 126(3)
N5 C26 N6 120(2)
N4 C26 N6 114(2)
C27 N7 H7A 120.0
C27 N7 H7B 120.0
H7A N7 H7B 120.0
C27 N8 H8A 120.0
C27 N8 H8B 120.0
H8A N8 H8B 120.0
C27 N9 H9A 120.0
C27 N9 H9B 120.0
H9A N9 H9B 120.0
N8 C27 N7 114(3)
N8 C27 N9 125(3)
N7 C27 N9 121(3)
O10 C28 C29 130.4(18)
O10 C28 C33 120.4(17)
C29 C28 C33 109.0(17)
C30 C29 C28 128(2)
C30 C29 H29 116.0
C28 C29 H29 116.0
C29 C30 C31 120.1(19)
C29 C30 C34 122.0(19)
C31 C30 C34 117.9(18)
C30 C31 C32 114.6(17)
C30 C31 H31A 108.6
C32 C31 H31A 108.6
C30 C31 H31B 108.6
C32 C31 H31B 108.6
H31A C31 H31B 107.6
C35 C32 C33 107.8(17)
C35 C32 C31 111.2(18)
C33 C32 C31 105.8(17)
C35 C32 C36 108.7(19)
C33 C32 C36 109.7(19)
C31 C32 C36 113(2)
C28 C33 C32 116.8(16)
C28 C33 H33A 108.1
C32 C33 H33A 108.1
C28 C33 H33B 108.1
C32 C33 H33B 108.1
H33A C33 H33B 107.3
C30 C34 H34A 109.5
C30 C34 H34B 109.5
H34A C34 H34B 109.5
C30 C34 H34C 109.5
H34A C34 H34C 109.5
H34B C34 H34C 109.5
C32 C35 H35A 109.5
C32 C35 H35B 109.5
H35A C35 H35B 109.5
C32 C35 H35C 109.5
H35A C35 H35C 109.5
H35B C35 H35C 109.5
C32 C36 H36A 109.5
C32 C36 H36B 109.5
H36A C36 H36B 109.5
C32 C36 H36C 109.5
H36A C36 H36C 109.5
H36B C36 H36C 109.5
O11 C37 C38 130(3)
O11 C37 C42 120(3)
C38 C37 C42 109(2)
C39 C38 C37 128(3)
C39 C38 H38 116.2
C37 C38 H38 116.2
C38 C39 C40 121(2)
C38 C39 C43 126(3)
C40 C39 C43 112(2)
C39 C40 C41 115(2)
C39 C40 H40A 108.6
C41 C40 H40A 108.6
C39 C40 H40B 108.6
C41 C40 H40B 108.6
H40A C40 H40B 107.5
C44 C41 C42 110(2)
C44 C41 C40 112(2)
C42 C41 C40 109(2)
C44 C41 C45 102(2)
C42 C41 C45 108(2)
C40 C41 C45 115(3)
C37 C42 C41 119(2)
C37 C42 H42A 107.6
C41 C42 H42A 107.6
C37 C42 H42B 107.6
C41 C42 H42B 107.6
H42A C42 H42B 107.0
C39 C43 H43A 109.5
C39 C43 H43B 109.5
H43A C43 H43B 109.5
C39 C43 H43C 109.5
H43A C43 H43C 109.5
H43B C43 H43C 109.5
C41 C44 H44A 109.5
C41 C44 H44B 109.5
H44A C44 H44B 109.5
C41 C44 H44C 109.5
H44A C44 H44C 109.5
H44B C44 H44C 109.5
C41 C45 H45A 109.5
C41 C45 H45B 109.5
H45A C45 H45B 109.5
C41 C45 H45C 109.5
H45A C45 H45C 109.5
H45B C45 H45C 109.5
O12 C46 C47 127(3)
O12 C46 C51 119(3)
C47 C46 C51 112(2)
C48 C47 C46 127(3)
C48 C47 H47 116.7
C46 C47 H47 116.7
C47 C48 C49 119(3)
C47 C48 C52 122(3)
C49 C48 C52 116(3)
C48 C49 C50 116(2)
C48 C49 H49A 108.4
C50 C49 H49A 108.4
C48 C49 H49B 108.4
C50 C49 H49B 108.4
H49A C49 H49B 107.4
C53 C50 C51 108(2)
C53 C50 C49 112(2)
C51 C50 C49 110(2)
C53 C50 C54 106(2)
C51 C50 C54 107(2)
C49 C50 C54 113(2)
C46 C51 C50 117(2)
C46 C51 H51A 108.0
C50 C51 H51A 108.0
C46 C51 H51B 108.0
C50 C51 H51B 108.0
H51A C51 H51B 107.2
C48 C52 H52A 109.5
C48 C52 H52B 109.5
H52A C52 H52B 109.5
C48 C52 H52C 109.5
H52A C52 H52C 109.5
H52B C52 H52C 109.5
C50 C53 H53A 109.5
C50 C53 H53B 109.5
H53A C53 H53B 109.5
C50 C53 H53C 109.5
H53A C53 H53C 109.5
H53B C53 H53C 109.5
C50 C54 H54A 109.5
C50 C54 H54B 109.5
H54A C54 H54B 109.5
C50 C54 H54C 109.5
H54A C54 H54C 109.5
H54B C54 H54C 109.5
F1 C1F C2F 122(3)
F1 C1F C6F 118(3)
C2F C1F C6F 120.0
F2 C2F C3F 127(3)
F2 C2F C1F 113(3)
C3F C2F C1F 120.0
F3 C3F C2F 122(3)
F3 C3F C4F 118(3)
C2F C3F C4F 120.0
F4 C4F C3F 113(3)
F4 C4F C5F 127(3)
C3F C4F C5F 120.0
F5 C5F C6F 114(3)
F5 C5F C4F 126(3)
C6F C5F C4F 120.0
F6 C6F C5F 123(3)
F6 C6F C1F 117(3)
C5F C6F C1F 120.0

loop_
_geom_bond_atom_site_label_1
_geom_bond_atom_site_label_2
_geom_bond_distance
S1 O1 1.33(2)
S1 O2 1.415(18)
S1 O3 1.54(2)
S1 C10 1.736(12)
S2 O4 1.375(19)
S2 O5 1.447(17)
S2 O6 1.56(2)
S2 C16 1.762(12)
S3 O8 1.337(17)
S3 O7 1.447(19)
S3 O9 1.534(19)
S3 C22 1.717(12)
C1 C2 1.3900
C1 C6 1.3900
C1 C7 1.510(10)
C2 C3 1.3900
C2 H2 0.9500
C3 C4 1.3900
C3 C13 1.504(10)
C4 C5 1.3900
C4 H4 0.9500
C5 C6 1.3900
C5 C19 1.494(10)
C6 H6 0.9500
C7 C8 1.3900
C7 C12 1.3900
C8 C9 1.3900
C8 H8 0.9500
C9 C10 1.3900
C9 H9 0.9500
C10 C11 1.3900
C11 C12 1.3900
C11 H11 0.9500
C12 H12 0.9500
C13 C14 1.3900
C13 C18 1.3900
C14 C15 1.3900
C14 H14 0.9500
C15 C16 1.3900
C15 H15 0.9500
C16 C17 1.3900
C17 C18 1.3900
C17 H17 0.9500
C18 H18 0.9500
C19 C20 1.3900
C19 C24 1.3900
C20 C21 1.3900
C20 H20 0.9500
C21 C22 1.3900
C21 H21 0.9500
C22 C23 1.3900
C23 C24 1.3900
C23 H23 0.9500
C24 H24 0.9500
N1 C25 1.31(3)
N1 H1A 0.8800
N1 H1B 0.8800
N2 C25 1.24(3)
N2 H2A 0.8800
N2 H2B 0.8800
N3 C25 1.38(4)
N3 H3A 0.8800
N3 H3B 0.8800
N4 C26 1.30(3)
N4 H4A 0.8800
N4 H4B 0.8800
N5 C26 1.20(3)
N5 H5A 0.8800
N5 H5B 0.8800
N6 C26 1.41(4)
N6 H6A 0.8800
N6 H6B 0.8800
N7 C27 1.38(3)
N7 H7A 0.8800
N7 H7B 0.8800
N8 C27 1.17(3)
N8 H8A 0.8800
N8 H8B 0.8800
N9 C27 1.39(4)
N9 H9A 0.8800
N9 H9B 0.8800
O10 C28 1.224(12)
C28 C29 1.457(13)
C28 C33 1.497(13)
C29 C30 1.333(13)
C29 H29 0.9500
C30 C31 1.487(13)
C30 C34 1.496(13)
C31 C32 1.538(13)
C31 H31A 0.9900
C31 H31B 0.9900
C32 C35 1.507(13)
C32 C33 1.534(13)
C32 C36 1.539(13)
C33 H33A 0.9900
C33 H33B 0.9900
C34 H34A 0.9800
C34 H34B 0.9800
C34 H34C 0.9800
C35 H35A 0.9800
C35 H35B 0.9800
C35 H35C 0.9800
C36 H36A 0.9800
C36 H36B 0.9800
C36 H36C 0.9800
O11 C37 1.27(2)
C37 C38 1.48(3)
C37 C42 1.49(3)
C38 C39 1.32(3)
C38 H38 0.9500
C39 C40 1.49(2)
C39 C43 1.51(3)
C40 C41 1.53(2)
C40 H40A 0.9900
C40 H40B 0.9900
C41 C44 1.51(3)
C41 C42 1.52(2)
C41 C45 1.55(3)
C42 H42A 0.9900
C42 H42B 0.9900
C43 H43A 0.9800
C43 H43B 0.9800
C43 H43C 0.9800
C44 H44A 0.9800
C44 H44B 0.9800
C44 H44C 0.9800
C45 H45A 0.9800
C45 H45B 0.9800
C45 H45C 0.9800
O12 C46 1.25(2)
C46 C47 1.47(3)
C46 C51 1.49(3)
C47 C48 1.33(3)
C47 H47 0.9500
C48 C49 1.49(3)
C48 C52 1.50(3)
C49 C50 1.53(2)
C49 H49A 0.9900
C49 H49B 0.9900
C50 C53 1.52(3)
C50 C51 1.52(3)
C50 C54 1.55(3)
C51 H51A 0.9900
C51 H51B 0.9900
C52 H52A 0.9800
C52 H52B 0.9800
C52 H52C 0.9800
C53 H53A 0.9800
C53 H53B 0.9800
C53 H53C 0.9800
C54 H54A 0.9800
C54 H54B 0.9800
C54 H54C 0.9800
F1 C1F 1.342(14)
F2 C2F 1.337(14)
F3 C3F 1.337(14)
F4 C4F 1.335(14)
F5 C5F 1.335(14)
F6 C6F 1.336(14)
C1F C2F 1.3900
C1F C6F 1.3900
C2F C3F 1.3900
C3F C4F 1.3900
C4F C5F 1.3900
C5F C6F 1.3900
